data_9009243
loop_
_publ_author_name
'Hiller, J. E.'
'Wegener, W.'

_publ_section_title
;
 Untersuchungen im system nickel-selen
;
_journal_name_full 'Neues Jahrbuch fur Mineralogie, Abhandlungen'
_journal_page_first 1147
_journal_page_last 1159
_journal_volume 94
_journal_year 1960
_chemical_formula_structural Ni3Se2
_chemical_formula_sum 'Ni3 Se2'
_space_group_IT_number 155
_symmetry_space_group_name_Hall 'P 3* 2'
_symmetry_space_group_name_H-M 'R 3 2 :R'
_cell_angle_alpha 90.42
_cell_angle_beta 90.42
_cell_angle_gamma 90.42
_cell_length_a 4.2375
_cell_length_b 4.2375
_cell_length_c 4.2375
_cell_formula_units_Z 1
_cell_volume 76.084
_database_code_amcsd 0014698
_exptl_crystal_density_diffrn 7.289
_cod_original_sg_symbol_H-M 'R 3 2'
_cod_database_code 9009243
_amcsd_formula_title Ni3Se2

loop_
_space_group_symop_operation_xyz
x,y,z
-x,-z,-y
z,x,y
-y,-x,-z
y,z,x
-z,-y,-x

loop_
_atom_site_label
_atom_site_fract_x
_atom_site_fract_y
_atom_site_fract_z
Ni 0.00000 0.25000 -0.25000
Se 0.26000 0.26000 0.26000

loop_
_cod_related_entry_id
_cod_related_entry_database
_cod_related_entry_code
1 AMCSD 0014698
